data_1001511
loop_
_publ_author_name
'Riou, D'
'Leligny, H'
'Pham, C'
'Labbe, P'
'Raveau, B'

_publ_section_title
;
BaNiP~2~O~7~, a triclinic diphosphate with a modulated structure ofthe
displacive type
;
_journal_coden_ASTM ASBSDK
_journal_name_full 'Acta Crystallographica B (39,1983-)'
_journal_page_first 608
_journal_page_last 617
_journal_volume 47
_journal_year 1991
_chemical_formula_structural 'Ba Ni (P2 O7)'
_chemical_formula_sum 'Ba Ni O7 P2'
_chemical_name_systematic 'Barium nickel diphosphate'
_space_group_IT_number 2
_symmetry_cell_setting triclinic
_symmetry_Int_Tables_number 2
_symmetry_space_group_name_Hall '-P 1'
_symmetry_space_group_name_H-M 'P -1'
_cell_angle_alpha 101.26(2)
_cell_angle_beta 84.48(3)
_cell_angle_gamma 89.49(3)
_cell_formula_units_Z 2
_cell_length_a 5.317(2)
_cell_length_b 7.580(4)
_cell_length_c 7.116(2)
_cell_volume 279.9
_refine_ls_R_factor_all 0.054
_cod_database_code 1001511

loop_
_symmetry_equiv_pos_as_xyz
x,y,z
-x,-y,-z

loop_
_atom_site_label
_atom_site_type_symbol
_atom_site_symmetry_multiplicity
_atom_site_Wyckoff_symbol
_atom_site_fract_x
_atom_site_fract_y
_atom_site_fract_z
_atom_site_occupancy
_atom_site_attached_hydrogens
_atom_site_calc_flag
Ba1 Ba2+ 2 i 0.1841(1) 0.0667(7) 0.21715(7) 0.5 0 d
Ba2 Ba2+ 2 i 0.2294(1) 0.07410(7) 0.23475(7) 0.5 0 d
Ni1 Ni2+ 2 i 0.1798(3) 0.5911(2) 0.4069(2) 0.5 0 d
Ni2 Ni2+ 2 i 0.1922(3) 0.6153(2) 0.3316(2) 0.5 0 d
P1 P5+ 2 i 0.7036(5) 0.3940(3) 0.2194(4) 0.5 0 d
P2 P5+ 2 i 0.7072(6) 0.4218(4) 0.1611(4) 0.5 0 d
P3 P5+ 2 i 0.6974(4) 0.7896(3) 0.2736(2) 1. 0 d
O1 O2- 2 i 0.9250(9) 0.8013(6) 0.3934(6) 1. 0 d
O2 O2- 2 i 0.446(1) 0.7959(8) 0.3970(7) 1. 0 d
O3 O2- 2 i 0.710(1) 0.9337(9) 0.1521(7) 1. 0 d
O4 O2- 2 i 0.729(1) 0.6008(9) 0.1276(8) 1. 0 d
O5 O2- 2 i 0.908(2) 0.410(1) 0.303(1) 0.5 0 d
O6 O2- 2 i 0.886(2) 0.411(1) 0.381(1) 0.5 0 d
O7 O2- 2 i 0.772(2) 0.298(1) -0.033(1) 0.5 0 d
O8 O2- 2 i 0.794(2) 0.242(1) 0.055(1) 0.5 0 d
O9 O2- 2 i 0.5630(9) 0.6017(6) 0.722(1) 1. 0 d

loop_
_atom_type_symbol
_atom_type_oxidation_number
Ba2+ 2.000
Ni2+ 2.000
P5+ 5.000
O2- -2.000
